data_4025730
loop_
_publ_author_name
'Akio Saito'
'Jun Kasai'
'Tomoyo Konishi'
'Yuji Hanzawa'

_publ_contact_author_email akio-sai@ac.shoyaku.ac.jp
_publ_contact_author_name 'Akio Saito'
_publ_section_title
;
 Tandem Synthesis of 2,3-Dihydro-4-iminoquinolines via Three-Component
 Alkyne-Imine Metathesis
;
_journal_name_full 'Journal of Organic Chemistry'
_journal_page_first 6980
_journal_page_last 6982
_journal_paper_doi 10.1021/jo1013993
_journal_volume 75
_journal_year 2010
_chemical_formula_moiety 'C32 H32 N2 '
_chemical_formula_sum 'C32 H32 N2'
_chemical_formula_weight 444.62
_space_group_IT_number 14
_symmetry_cell_setting monoclinic
_symmetry_Int_Tables_number 14
_symmetry_space_group_name_Hall '-P 2ybc'
_symmetry_space_group_name_H-M 'P 1 21/c 1'
_audit_creation_date 2009-08-05
_audit_creation_method 'by CrystalStructure 3.8'
_cell_angle_alpha 90.0000
_cell_angle_beta 90.0511(18)
_cell_angle_gamma 90.0000
_cell_formula_units_Z 4
_cell_length_a 9.5092(3)
_cell_length_b 12.9612(4)
_cell_length_c 19.9169(6)
_cell_measurement_reflns_used 14497
_cell_measurement_temperature 93.0
_cell_measurement_theta_max 68.2
_cell_measurement_theta_min 4.1
_cell_volume 2454.77(13)
_computing_cell_refinement PROCESS-AUTO
_computing_data_collection PROCESS-AUTO
_computing_data_reduction CrystalStructure
_computing_publication_material 'CrystalStructure 3.8'
_computing_structure_refinement SHELXL
_computing_structure_solution SIR2004
_diffrn_detector_area_resol_mean 10.00
_diffrn_measured_fraction_theta_full 0.998
_diffrn_measured_fraction_theta_max 0.998
_diffrn_measurement_device_type 'Rigaku RAXIS-RAPID'
_diffrn_measurement_method \w
_diffrn_radiation_type 'Cu K\a'
_diffrn_radiation_wavelength 1.54187
_diffrn_reflns_av_R_equivalents 0.072
_diffrn_reflns_limit_h_max 11
_diffrn_reflns_limit_h_min -11
_diffrn_reflns_limit_k_max 15
_diffrn_reflns_limit_k_min -15
_diffrn_reflns_limit_l_max 23
_diffrn_reflns_limit_l_min -23
_diffrn_reflns_number 26953
_diffrn_reflns_theta_full 68.24
_diffrn_reflns_theta_max 68.24
_exptl_absorpt_coefficient_mu 0.529
_exptl_absorpt_correction_T_max 0.971
_exptl_absorpt_correction_T_min 0.791
_exptl_absorpt_correction_type multi-scan
_exptl_absorpt_process_details
;
    Higashi, T. (1995). Program for Absorption Correction.
    Rigaku Corporation, Tokyo, Japan.
;
_exptl_crystal_colour colorless
_exptl_crystal_density_diffrn 1.203
_exptl_crystal_density_method 'not measured'
_exptl_crystal_description prism
_exptl_crystal_F_000 952.00
_exptl_crystal_size_max 0.09
_exptl_crystal_size_mid 0.06
_exptl_crystal_size_min 0.06
_refine_diff_density_max 0.22
_refine_diff_density_min -0.19
_refine_ls_extinction_coef 0.00066(16)
_refine_ls_extinction_method SHELXL
_refine_ls_goodness_of_fit_ref 1.040
_refine_ls_hydrogen_treatment refall
_refine_ls_number_parameters 309
_refine_ls_number_reflns 4496
_refine_ls_R_factor_gt 0.0558
_refine_ls_shift/su_max 0.0000
_refine_ls_structure_factor_coef Fsqd
_refine_ls_weighting_details 'w = 1/[\s^2^(Fo^2^)+(0.0462P)^2^+0.7704P] where P=(Fo^2^+2Fc^2^)/3'
_refine_ls_weighting_scheme calc
_refine_ls_wR_factor_ref 0.1312
_reflns_number_gt 3109
_reflns_number_total 4496
_reflns_threshold_expression F^2^>2.0\s(F^2^)
_cod_data_source_file jo1013993_si_002.cif
_cod_data_source_block '_N-Bn-diPh-OTHQ2'
_cod_original_cell_volume 2454.76(12)
_cod_original_formula_sum 'C32 H32 N2 '
_cod_database_code 4025730

loop_
_symmetry_equiv_pos_site_id
_symmetry_equiv_pos_as_xyz
1 +X,+Y,+Z
2 -X,1/2+Y,1/2-Z
3 -X,-Y,-Z
4 +X,1/2-Y,1/2+Z

loop_
_atom_site_label
_atom_site_type_symbol
_atom_site_fract_x
_atom_site_fract_y
_atom_site_fract_z
_atom_site_U_iso_or_equiv
_atom_site_adp_type
_atom_site_occupancy
_atom_site_symmetry_multiplicity
_atom_site_calc_flag
_atom_site_refinement_flags
_atom_site_disorder_assembly
_atom_site_disorder_group
N(1) N 0.33825(17) 0.10997(14) 0.20896(8) 0.0261(4) Uani 1.00 1 d . . .
N(2) N 0.02918(17) -0.08675(14) 0.25916(8) 0.0251(4) Uani 1.00 1 d . . .
C(1) C 0.2090(2) 0.15100(17) 0.23867(10) 0.0244(4) Uani 1.00 1 d . . .
C(2) C 0.0783(2) 0.09071(16) 0.21478(10) 0.0238(4) Uani 1.00 1 d . . .
C(3) C 0.1054(2) -0.02325(16) 0.22562(9) 0.0218(4) Uani 1.00 1 d . . .
C(4) C 0.2353(2) -0.06056(16) 0.19337(10) 0.0222(4) Uani 1.00 1 d . . .
C(5) C 0.2504(2) -0.16222(17) 0.17134(10) 0.0255(4) Uani 1.00 1 d . . .
C(6) C 0.3744(2) -0.19756(18) 0.14363(10) 0.0280(5) Uani 1.00 1 d . . .
C(7) C 0.4870(2) -0.12958(18) 0.13816(10) 0.0285(5) Uani 1.00 1 d . . .
C(8) C 0.4757(2) -0.02840(18) 0.15945(10) 0.0268(5) Uani 1.00 1 d . . .
C(9) C 0.3492(2) 0.00890(17) 0.18718(9) 0.0233(4) Uani 1.00 1 d . . .
C(10) C 0.4631(2) 0.17424(18) 0.21654(10) 0.0285(5) Uani 1.00 1 d . . .
C(11) C 0.5200(2) 0.22130(16) 0.15253(10) 0.0250(4) Uani 1.00 1 d . . .
C(12) C 0.6462(2) 0.27600(17) 0.15553(11) 0.0297(5) Uani 1.00 1 d . . .
C(13) C 0.7016(2) 0.32163(18) 0.09850(12) 0.0342(5) Uani 1.00 1 d . . .
C(14) C 0.6330(2) 0.31198(18) 0.03769(12) 0.0350(5) Uani 1.00 1 d . . .
C(15) C 0.5090(2) 0.25728(18) 0.03395(11) 0.0328(5) Uani 1.00 1 d . . .
C(16) C 0.4519(2) 0.21264(17) 0.09128(11) 0.0295(5) Uani 1.00 1 d . . .
C(17) C 0.2133(2) 0.15665(16) 0.31501(10) 0.0232(4) Uani 1.00 1 d . . .
C(18) C 0.2944(2) 0.09145(17) 0.35428(10) 0.0263(5) Uani 1.00 1 d . . .
C(19) C 0.2858(2) 0.09554(18) 0.42394(11) 0.0297(5) Uani 1.00 1 d . . .
C(20) C 0.1955(2) 0.16467(18) 0.45515(11) 0.0317(5) Uani 1.00 1 d . . .
C(21) C 0.1150(2) 0.23078(18) 0.41622(11) 0.0311(5) Uani 1.00 1 d . . .
C(22) C 0.1244(2) 0.22724(17) 0.34683(11) 0.0271(5) Uani 1.00 1 d . . .
C(23) C 0.0436(2) 0.11375(17) 0.14081(10) 0.0268(5) Uani 1.00 1 d . . .
C(24) C -0.0861(2) 0.05818(18) 0.11450(10) 0.0288(5) Uani 1.00 1 d . . .
C(25) C -0.1230(2) 0.08795(18) 0.04247(10) 0.0300(5) Uani 1.00 1 d . . .
C(26) C -0.2475(2) 0.02835(19) 0.01426(11) 0.0364(5) Uani 1.00 1 d . . .
C(27) C -0.0896(2) -0.05228(16) 0.29647(10) 0.0241(4) Uani 1.00 1 d . . .
C(28) C -0.2260(2) -0.06769(16) 0.27350(11) 0.0264(5) Uani 1.00 1 d . . .
C(29) C -0.3397(2) -0.04443(17) 0.31406(11) 0.0290(5) Uani 1.00 1 d . . .
C(30) C -0.3197(2) -0.00473(18) 0.37777(11) 0.0310(5) Uani 1.00 1 d . . .
C(31) C -0.1840(2) 0.01224(18) 0.40049(11) 0.0316(5) Uani 1.00 1 d . . .
C(32) C -0.0698(2) -0.01170(17) 0.36060(10) 0.0279(5) Uani 1.00 1 d . . .
H(1) H 0.1986 0.2219 0.2223 0.029 Uiso 1.00 1 c R . .
H(2) H -0.0021 0.1113 0.2424 0.029 Uiso 1.00 1 c R . .
H(3) H 0.1749 -0.2074 0.1755 0.031 Uiso 1.00 1 c R . .
H(4) H 0.3824 -0.2654 0.1289 0.034 Uiso 1.00 1 c R . .
H(5) H 0.5714 -0.1526 0.1199 0.034 Uiso 1.00 1 c R . .
H(6) H 0.5524 0.0156 0.1554 0.032 Uiso 1.00 1 c R . .
H(7) H 0.5367 0.1328 0.2368 0.034 Uiso 1.00 1 c R . .
H(8) H 0.4413 0.2297 0.2476 0.034 Uiso 1.00 1 c R . .
H(9) H 0.6936 0.2819 0.1962 0.036 Uiso 1.00 1 c R . .
H(10) H 0.7850 0.3588 0.1012 0.041 Uiso 1.00 1 c R . .
H(11) H 0.6704 0.3423 -0.0006 0.042 Uiso 1.00 1 c R . .
H(12) H 0.4633 0.2502 -0.0071 0.039 Uiso 1.00 1 c R . .
H(13) H 0.3675 0.1767 0.0885 0.035 Uiso 1.00 1 c R . .
H(14) H 0.3550 0.0446 0.3339 0.032 Uiso 1.00 1 c R . .
H(15) H 0.3410 0.0516 0.4498 0.036 Uiso 1.00 1 c R . .
H(16) H 0.1891 0.1666 0.5017 0.038 Uiso 1.00 1 c R . .
H(17) H 0.0545 0.2776 0.4367 0.037 Uiso 1.00 1 c R . .
H(18) H 0.0708 0.2724 0.3211 0.032 Uiso 1.00 1 c R . .
H(19) H 0.0297 0.1875 0.1357 0.032 Uiso 1.00 1 c R . .
H(20) H 0.1237 0.0944 0.1134 0.032 Uiso 1.00 1 c R . .
H(21) H -0.1653 0.0740 0.1434 0.035 Uiso 1.00 1 c R . .
H(22) H -0.0701 -0.0157 0.1166 0.035 Uiso 1.00 1 c R . .
H(23) H -0.1441 0.1611 0.0410 0.036 Uiso 1.00 1 c R . .
H(24) H -0.0417 0.0759 0.0141 0.036 Uiso 1.00 1 c R . .
H(25) H -0.2272 -0.0442 0.0152 0.044 Uiso 1.00 1 c R . .
H(26) H -0.2646 0.0496 -0.0312 0.044 Uiso 1.00 1 c R . .
H(27) H -0.3294 0.0420 0.0410 0.044 Uiso 1.00 1 c R . .
H(28) H -0.2409 -0.0938 0.2306 0.032 Uiso 1.00 1 c R . .
H(29) H -0.4305 -0.0556 0.2983 0.035 Uiso 1.00 1 c R . .
H(30) H -0.3964 0.0104 0.4050 0.037 Uiso 1.00 1 c R . .
H(31) H -0.1695 0.0400 0.4430 0.038 Uiso 1.00 1 c R . .
H(32) H 0.0208 -0.0007 0.3766 0.033 Uiso 1.00 1 c R . .

loop_
_atom_site_aniso_label
_atom_site_aniso_U_11
_atom_site_aniso_U_22
_atom_site_aniso_U_33
_atom_site_aniso_U_12
_atom_site_aniso_U_13
_atom_site_aniso_U_23
N(1) 0.0226(9) 0.0291(10) 0.0266(9) -0.0037(8) 0.0043(7) -0.0047(7)
N(2) 0.0220(9) 0.0277(10) 0.0256(9) -0.0010(7) 0.0009(7) -0.0016(7)
C(1) 0.0250(11) 0.0239(11) 0.0244(10) 0.0000(9) 0.0028(8) -0.0003(8)
C(2) 0.0223(10) 0.0261(12) 0.0232(10) 0.0014(9) 0.0019(8) 0.0001(8)
C(3) 0.0208(10) 0.0264(12) 0.0182(10) -0.0010(9) -0.0049(8) -0.0014(8)
C(4) 0.0220(11) 0.0273(12) 0.0174(10) 0.0003(9) -0.0015(8) 0.0002(8)
C(5) 0.0269(11) 0.0273(12) 0.0223(10) -0.0023(9) -0.0014(8) -0.0001(9)
C(6) 0.0295(12) 0.0291(12) 0.0252(11) 0.0025(10) -0.0018(9) -0.0021(9)
C(7) 0.0234(11) 0.0384(14) 0.0239(11) 0.0047(10) 0.0006(9) -0.0001(9)
C(8) 0.0232(11) 0.0346(13) 0.0226(11) -0.0026(9) -0.0000(8) -0.0004(9)
C(9) 0.0242(11) 0.0292(12) 0.0167(10) -0.0007(9) -0.0016(8) -0.0016(8)
C(10) 0.0268(12) 0.0330(13) 0.0258(11) -0.0050(10) 0.0005(9) -0.0031(9)
C(11) 0.0248(11) 0.0243(12) 0.0258(11) 0.0006(9) 0.0028(9) -0.0025(8)
C(12) 0.0285(12) 0.0310(13) 0.0298(12) -0.0030(10) 0.0012(9) -0.0040(9)
C(13) 0.0317(13) 0.0294(13) 0.0414(14) -0.0049(10) 0.0063(10) 0.0006(10)
C(14) 0.0415(14) 0.0301(13) 0.0334(13) 0.0016(11) 0.0097(11) 0.0068(10)
C(15) 0.0348(13) 0.0364(14) 0.0272(12) 0.0044(11) -0.0005(10) 0.0043(10)
C(16) 0.0262(12) 0.0326(13) 0.0295(12) 0.0003(10) 0.0002(9) -0.0015(9)
C(17) 0.0227(11) 0.0228(11) 0.0242(10) -0.0026(9) 0.0020(8) -0.0008(8)
C(18) 0.0238(11) 0.0265(12) 0.0287(11) 0.0010(9) 0.0002(9) -0.0040(9)
C(19) 0.0271(12) 0.0345(13) 0.0274(11) 0.0018(10) -0.0037(9) 0.0015(9)
C(20) 0.0366(13) 0.0371(14) 0.0213(11) -0.0042(11) 0.0023(9) -0.0043(9)
C(21) 0.0303(12) 0.0305(13) 0.0326(12) 0.0014(10) 0.0063(10) -0.0060(9)
C(22) 0.0250(11) 0.0250(12) 0.0312(12) 0.0011(9) 0.0016(9) -0.0019(9)
C(23) 0.0280(11) 0.0267(12) 0.0257(11) 0.0017(9) 0.0000(9) 0.0032(9)
C(24) 0.0281(12) 0.0324(13) 0.0260(11) 0.0016(10) -0.0009(9) 0.0004(9)
C(25) 0.0309(12) 0.0323(13) 0.0269(11) 0.0064(10) 0.0005(9) 0.0004(9)
C(26) 0.0316(13) 0.0509(16) 0.0267(12) 0.0045(11) -0.0023(10) 0.0001(11)
C(27) 0.0242(11) 0.0230(11) 0.0253(11) 0.0006(9) 0.0034(8) 0.0023(8)
C(28) 0.0286(12) 0.0257(12) 0.0251(11) 0.0001(9) -0.0023(9) 0.0006(9)
C(29) 0.0213(11) 0.0307(13) 0.0350(12) 0.0003(9) -0.0004(9) 0.0042(9)
C(30) 0.0270(12) 0.0339(13) 0.0320(12) 0.0038(10) 0.0080(9) 0.0015(10)
C(31) 0.0329(12) 0.0347(13) 0.0273(11) 0.0024(10) 0.0004(9) -0.0027(9)
C(32) 0.0228(11) 0.0320(13) 0.0287(11) 0.0003(9) -0.0007(9) -0.0010(9)

loop_
_atom_type_symbol
_atom_type_description
_atom_type_scat_dispersion_real
_atom_type_scat_dispersion_imag
_atom_type_scat_source
C C 0.018 0.009
;
International Tables for Crystallography
(1992, Vol. C, Tables 4.2.6.8 and 6.1.1.4)
;
H H 0.000 0.000
;
International Tables for Crystallography
(1992, Vol. C, Table 6.1.1.4)
;
N N 0.031 0.018
;
International Tables for Crystallography
(1992, Vol. C, Tables 4.2.6.8 and 6.1.1.4)
;

loop_
_geom_angle_atom_site_label_1
_geom_angle_atom_site_label_2
_geom_angle_atom_site_label_3
_geom_angle
_geom_angle_publ_flag
_geom_angle_site_symmetry_1
_geom_angle_site_symmetry_2
_geom_angle_site_symmetry_3
C(1) N(1) C(9) 122.26(16) yes . . .
C(1) N(1) C(10) 115.73(16) yes . . .
C(9) N(1) C(10) 120.79(16) yes . . .
C(3) N(2) C(27) 121.22(18) yes . . .
N(1) C(1) C(2) 111.56(16) yes . . .
N(1) C(1) C(17) 113.52(16) yes . . .
C(2) C(1) C(17) 110.69(16) yes . . .
C(1) C(2) C(3) 108.25(16) yes . . .
C(1) C(2) C(23) 111.65(16) yes . . .
C(3) C(2) C(23) 111.22(16) yes . . .
N(2) C(3) C(2) 127.09(18) yes . . .
N(2) C(3) C(4) 119.32(18) yes . . .
C(2) C(3) C(4) 113.58(16) yes . . .
C(3) C(4) C(5) 122.20(18) yes . . .
C(3) C(4) C(9) 118.12(18) yes . . .
C(5) C(4) C(9) 119.64(18) yes . . .
C(4) C(5) C(6) 121.80(19) yes . . .
C(5) C(6) C(7) 118.6(2) yes . . .
C(6) C(7) C(8) 121.07(19) yes . . .
C(7) C(8) C(9) 120.84(19) yes . . .
N(1) C(9) C(4) 121.18(17) yes . . .
N(1) C(9) C(8) 120.79(18) yes . . .
C(4) C(9) C(8) 118.01(19) yes . . .
N(1) C(10) C(11) 115.78(16) yes . . .
C(10) C(11) C(12) 118.49(18) yes . . .
C(10) C(11) C(16) 122.80(18) yes . . .
C(12) C(11) C(16) 118.71(19) yes . . .
C(11) C(12) C(13) 120.6(2) yes . . .
C(12) C(13) C(14) 120.1(2) yes . . .
C(13) C(14) C(15) 119.8(2) yes . . .
C(14) C(15) C(16) 120.3(2) yes . . .
C(11) C(16) C(15) 120.4(2) yes . . .
C(1) C(17) C(18) 123.28(18) yes . . .
C(1) C(17) C(22) 117.93(18) yes . . .
C(18) C(17) C(22) 118.68(18) yes . . .
C(17) C(18) C(19) 120.44(19) yes . . .
C(18) C(19) C(20) 120.5(2) yes . . .
C(19) C(20) C(21) 119.4(2) yes . . .
C(20) C(21) C(22) 120.1(2) yes . . .
C(17) C(22) C(21) 120.89(19) yes . . .
C(2) C(23) C(24) 114.28(17) yes . . .
C(23) C(24) C(25) 112.94(17) yes . . .
C(24) C(25) C(26) 113.40(18) yes . . .
N(2) C(27) C(28) 121.57(18) yes . . .
N(2) C(27) C(32) 119.35(18) yes . . .
C(28) C(27) C(32) 118.75(19) yes . . .
C(27) C(28) C(29) 120.41(19) yes . . .
C(28) C(29) C(30) 120.7(2) yes . . .
C(29) C(30) C(31) 119.1(2) yes . . .
C(30) C(31) C(32) 120.6(2) yes . . .
C(27) C(32) C(31) 120.45(19) yes . . .
N(1) C(1) H(1) 106.9 no . . .
C(2) C(1) H(1) 106.9 no . . .
C(17) C(1) H(1) 106.9 no . . .
C(1) C(2) H(2) 108.5 no . . .
C(3) C(2) H(2) 108.5 no . . .
C(23) C(2) H(2) 108.5 no . . .
C(4) C(5) H(3) 119.1 no . . .
C(6) C(5) H(3) 119.1 no . . .
C(5) C(6) H(4) 120.7 no . . .
C(7) C(6) H(4) 120.7 no . . .
C(6) C(7) H(5) 119.5 no . . .
C(8) C(7) H(5) 119.5 no . . .
C(7) C(8) H(6) 119.6 no . . .
C(9) C(8) H(6) 119.6 no . . .
N(1) C(10) H(7) 108.3 no . . .
N(1) C(10) H(8) 108.3 no . . .
C(11) C(10) H(7) 108.3 no . . .
C(11) C(10) H(8) 108.4 no . . .
H(7) C(10) H(8) 107.4 no . . .
C(11) C(12) H(9) 119.7 no . . .
C(13) C(12) H(9) 119.7 no . . .
C(12) C(13) H(10) 120.0 no . . .
C(14) C(13) H(10) 120.0 no . . .
C(13) C(14) H(11) 120.1 no . . .
C(15) C(14) H(11) 120.1 no . . .
C(14) C(15) H(12) 119.9 no . . .
C(16) C(15) H(12) 119.9 no . . .
C(11) C(16) H(13) 119.8 no . . .
C(15) C(16) H(13) 119.8 no . . .
C(17) C(18) H(14) 119.8 no . . .
C(19) C(18) H(14) 119.8 no . . .
C(18) C(19) H(15) 119.7 no . . .
C(20) C(19) H(15) 119.7 no . . .
C(19) C(20) H(16) 120.3 no . . .
C(21) C(20) H(16) 120.3 no . . .
C(20) C(21) H(17) 119.9 no . . .
C(22) C(21) H(17) 120.0 no . . .
C(17) C(22) H(18) 119.6 no . . .
C(21) C(22) H(18) 119.6 no . . .
C(2) C(23) H(19) 108.7 no . . .
C(2) C(23) H(20) 108.7 no . . .
C(24) C(23) H(19) 108.7 no . . .
C(24) C(23) H(20) 108.7 no . . .
H(19) C(23) H(20) 107.6 no . . .
C(23) C(24) H(21) 109.0 no . . .
C(23) C(24) H(22) 109.0 no . . .
C(25) C(24) H(21) 109.0 no . . .
C(25) C(24) H(22) 109.0 no . . .
H(21) C(24) H(22) 107.8 no . . .
C(24) C(25) H(23) 108.9 no . . .
C(24) C(25) H(24) 108.9 no . . .
C(26) C(25) H(23) 108.9 no . . .
C(26) C(25) H(24) 108.9 no . . .
H(23) C(25) H(24) 107.7 no . . .
C(25) C(26) H(25) 109.5 no . . .
C(25) C(26) H(26) 109.5 no . . .
C(25) C(26) H(27) 109.5 no . . .
H(25) C(26) H(26) 109.5 no . . .
H(25) C(26) H(27) 109.5 no . . .
H(26) C(26) H(27) 109.5 no . . .
C(27) C(28) H(28) 119.8 no . . .
C(29) C(28) H(28) 119.8 no . . .
C(28) C(29) H(29) 119.6 no . . .
C(30) C(29) H(29) 119.7 no . . .
C(29) C(30) H(30) 120.5 no . . .
C(31) C(30) H(30) 120.5 no . . .
C(30) C(31) H(31) 119.7 no . . .
C(32) C(31) H(31) 119.7 no . . .
C(27) C(32) H(32) 119.8 no . . .
C(31) C(32) H(32) 119.8 no . . .

loop_
_geom_bond_atom_site_label_1
_geom_bond_atom_site_label_2
_geom_bond_distance
_geom_bond_publ_flag
_geom_bond_site_symmetry_1
_geom_bond_site_symmetry_2
N(1) C(1) 1.464(2) yes . .
N(1) C(9) 1.384(2) yes . .
N(1) C(10) 1.458(2) yes . .
N(2) C(3) 1.284(2) yes . .
N(2) C(27) 1.424(2) yes . .
C(1) C(2) 1.543(2) yes . .
C(1) C(17) 1.523(2) yes . .
C(2) C(3) 1.515(2) yes . .
C(2) C(23) 1.539(2) yes . .
C(3) C(4) 1.474(2) yes . .
C(4) C(5) 1.396(3) yes . .
C(4) C(9) 1.414(2) yes . .
C(5) C(6) 1.380(2) yes . .
C(6) C(7) 1.391(3) yes . .
C(7) C(8) 1.383(3) yes . .
C(8) C(9) 1.409(2) yes . .
C(10) C(11) 1.514(2) yes . .
C(11) C(12) 1.394(3) yes . .
C(11) C(16) 1.385(2) yes . .
C(12) C(13) 1.385(3) yes . .
C(13) C(14) 1.381(3) yes . .
C(14) C(15) 1.378(3) yes . .
C(15) C(16) 1.391(3) yes . .
C(17) C(18) 1.386(2) yes . .
C(17) C(22) 1.398(2) yes . .
C(18) C(19) 1.391(2) yes . .
C(19) C(20) 1.388(3) yes . .
C(20) C(21) 1.386(3) yes . .
C(21) C(22) 1.386(3) yes . .
C(23) C(24) 1.521(3) yes . .
C(24) C(25) 1.526(2) yes . .
C(25) C(26) 1.521(3) yes . .
C(27) C(28) 1.389(2) yes . .
C(27) C(32) 1.394(2) yes . .
C(28) C(29) 1.383(3) yes . .
C(29) C(30) 1.382(3) yes . .
C(30) C(31) 1.385(3) yes . .
C(31) C(32) 1.381(3) yes . .
C(1) H(1) 0.980 no . .
C(2) H(2) 0.980 no . .
C(5) H(3) 0.930 no . .
C(6) H(4) 0.930 no . .
C(7) H(5) 0.930 no . .
C(8) H(6) 0.930 no . .
C(10) H(7) 0.970 no . .
C(10) H(8) 0.970 no . .
C(12) H(9) 0.930 no . .
C(13) H(10) 0.930 no . .
C(14) H(11) 0.930 no . .
C(15) H(12) 0.930 no . .
C(16) H(13) 0.930 no . .
C(18) H(14) 0.930 no . .
C(19) H(15) 0.930 no . .
C(20) H(16) 0.930 no . .
C(21) H(17) 0.930 no . .
C(22) H(18) 0.930 no . .
C(23) H(19) 0.970 no . .
C(23) H(20) 0.970 no . .
C(24) H(21) 0.970 no . .
C(24) H(22) 0.970 no . .
C(25) H(23) 0.970 no . .
C(25) H(24) 0.970 no . .
C(26) H(25) 0.960 no . .
C(26) H(26) 0.960 no . .
C(26) H(27) 0.960 no . .
C(28) H(28) 0.930 no . .
C(29) H(29) 0.930 no . .
C(30) H(30) 0.930 no . .
C(31) H(31) 0.930 no . .
C(32) H(32) 0.930 no . .

loop_
_geom_contact_atom_site_label_1
_geom_contact_atom_site_label_2
_geom_contact_distance
_geom_contact_publ_flag
_geom_contact_site_symmetry_1
_geom_contact_site_symmetry_2
N(1) C(2) 2.487(2) ? . .
N(1) C(3) 2.828(2) ? . .
N(1) C(4) 2.437(2) ? . .
N(1) C(8) 2.429(2) ? . .
N(1) C(11) 2.517(2) ? . .
N(1) C(16) 2.905(2) ? . .
N(1) C(17) 2.499(2) ? . .
N(1) C(18) 2.934(2) ? . .
N(1) C(23) 3.113(2) ? . .
N(2) C(1) 3.548(2) ? . .
N(2) C(2) 2.508(2) ? . .
N(2) C(4) 2.383(2) ? . .
N(2) C(5) 2.907(2) ? . .
N(2) C(9) 3.586(2) ? . .
N(2) C(22) 3.521(2) ? . 2_545
N(2) C(23) 3.511(2) ? . .
N(2) C(28) 2.456(2) ? . .
N(2) C(32) 2.433(2) ? . .
C(1) N(2) 3.548(2) ? . .
C(1) C(3) 2.478(2) ? . .
C(1) C(4) 2.898(3) ? . .
C(1) C(9) 2.495(2) ? . .
C(1) C(10) 2.475(2) ? . .
C(1) C(11) 3.540(2) ? . .
C(1) C(18) 2.560(2) ? . .
C(1) C(22) 2.504(2) ? . .
C(1) C(23) 2.550(2) ? . .
C(2) N(1) 2.487(2) ? . .
C(2) N(2) 2.508(2) ? . .
C(2) C(4) 2.501(2) ? . .
C(2) C(9) 2.840(2) ? . .
C(2) C(17) 2.522(2) ? . .
C(2) C(18) 3.454(2) ? . .
C(2) C(22) 3.200(2) ? . .
C(2) C(24) 2.570(2) ? . .
C(2) C(27) 2.939(2) ? . .
C(2) C(32) 3.491(2) ? . .
C(3) N(1) 2.828(2) ? . .
C(3) C(1) 2.478(2) ? . .
C(3) C(5) 2.513(2) ? . .
C(3) C(9) 2.477(2) ? . .
C(3) C(17) 3.108(2) ? . .
C(3) C(18) 3.464(2) ? . .
C(3) C(23) 2.520(2) ? . .
C(3) C(24) 3.053(2) ? . .
C(3) C(27) 2.361(2) ? . .
C(3) C(28) 3.343(2) ? . .
C(3) C(32) 3.168(2) ? . .
C(4) N(1) 2.437(2) ? . .
C(4) N(2) 2.383(2) ? . .
C(4) C(1) 2.898(3) ? . .
C(4) C(2) 2.501(2) ? . .
C(4) C(6) 2.426(3) ? . .
C(4) C(7) 2.783(2) ? . .
C(4) C(8) 2.420(2) ? . .
C(4) C(23) 3.085(2) ? . .
C(5) N(2) 2.907(2) ? . .
C(5) C(3) 2.513(2) ? . .
C(5) C(7) 2.384(2) ? . .
C(5) C(8) 2.766(3) ? . .
C(5) C(9) 2.429(3) ? . .
C(6) C(4) 2.426(3) ? . .
C(6) C(8) 2.415(3) ? . .
C(6) C(9) 2.823(3) ? . .
C(6) C(10) 3.591(2) ? . 2_645
C(7) C(4) 2.783(2) ? . .
C(7) C(5) 2.384(2) ? . .
C(7) C(9) 2.428(3) ? . .
C(8) N(1) 2.429(2) ? . .
C(8) C(4) 2.420(2) ? . .
C(8) C(5) 2.766(3) ? . .
C(8) C(6) 2.415(3) ? . .
C(8) C(10) 2.865(3) ? . .
C(8) C(11) 3.267(3) ? . .
C(8) C(16) 3.414(3) ? . .
C(8) C(29) 3.550(2) ? . 1_655
C(9) N(2) 3.586(2) ? . .
C(9) C(1) 2.495(2) ? . .
C(9) C(2) 2.840(2) ? . .
C(9) C(3) 2.477(2) ? . .
C(9) C(5) 2.429(3) ? . .
C(9) C(6) 2.823(3) ? . .
C(9) C(7) 2.428(3) ? . .
C(9) C(10) 2.471(3) ? . .
C(9) C(11) 3.271(2) ? . .
C(9) C(16) 3.403(3) ? . .
C(9) C(17) 3.439(2) ? . .
C(9) C(18) 3.535(2) ? . .
C(9) C(23) 3.337(2) ? . .
C(10) C(1) 2.475(2) ? . .
C(10) C(6) 3.591(2) ? . 2_655
C(10) C(8) 2.865(3) ? . .
C(10) C(9) 2.471(3) ? . .
C(10) C(12) 2.500(3) ? . .
C(10) C(16) 2.546(2) ? . .
C(10) C(17) 3.090(2) ? . .
C(10) C(18) 3.355(2) ? . .
C(11) N(1) 2.517(2) ? . .
C(11) C(1) 3.540(2) ? . .
C(11) C(8) 3.267(3) ? . .
C(11) C(9) 3.271(2) ? . .
C(11) C(13) 2.415(3) ? . .
C(11) C(14) 2.788(3) ? . .
C(11) C(15) 2.410(2) ? . .
C(11) C(29) 3.551(3) ? . 2_555
C(12) C(10) 2.500(3) ? . .
C(12) C(14) 2.396(3) ? . .
C(12) C(15) 2.760(3) ? . .
C(12) C(16) 2.391(3) ? . .
C(13) C(11) 2.415(3) ? . .
C(13) C(15) 2.387(3) ? . .
C(13) C(16) 2.766(3) ? . .
C(13) C(19) 3.580(3) ? . 2_655
C(14) C(11) 2.788(3) ? . .
C(14) C(12) 2.396(3) ? . .
C(14) C(16) 2.401(3) ? . .
C(15) C(11) 2.410(2) ? . .
C(15) C(12) 2.760(3) ? . .
C(15) C(13) 2.387(3) ? . .
C(15) C(19) 3.597(3) ? . 4_554
C(15) C(20) 3.516(3) ? . 4_554
C(16) N(1) 2.905(2) ? . .
C(16) C(8) 3.414(3) ? . .
C(16) C(9) 3.403(3) ? . .
C(16) C(10) 2.546(2) ? . .
C(16) C(12) 2.391(3) ? . .
C(16) C(13) 2.766(3) ? . .
C(16) C(14) 2.401(3) ? . .
C(17) N(1) 2.499(2) ? . .
C(17) C(2) 2.522(2) ? . .
C(17) C(3) 3.108(2) ? . .
C(17) C(9) 3.439(2) ? . .
C(17) C(10) 3.090(2) ? . .
C(17) C(19) 2.410(2) ? . .
C(17) C(20) 2.798(2) ? . .
C(17) C(21) 2.422(2) ? . .
C(17) C(32) 3.583(2) ? . .
C(18) N(1) 2.934(2) ? . .
C(18) C(1) 2.560(2) ? . .
C(18) C(2) 3.454(2) ? . .
C(18) C(3) 3.464(2) ? . .
C(18) C(9) 3.535(2) ? . .
C(18) C(10) 3.355(2) ? . .
C(18) C(20) 2.413(3) ? . .
C(18) C(21) 2.775(3) ? . .
C(18) C(22) 2.395(3) ? . .
C(19) C(13) 3.580(3) ? . 2_645
C(19) C(15) 3.597(3) ? . 4_555
C(19) C(17) 2.410(2) ? . .
C(19) C(21) 2.395(3) ? . .
C(19) C(22) 2.761(3) ? . .
C(20) C(15) 3.516(3) ? . 4_555
C(20) C(17) 2.798(2) ? . .
C(20) C(18) 2.413(3) ? . .
C(20) C(22) 2.401(3) ? . .
C(21) C(17) 2.422(2) ? . .
C(21) C(18) 2.775(3) ? . .
C(21) C(19) 2.395(3) ? . .
C(22) N(2) 3.521(2) ? . 2_555
C(22) C(1) 2.504(2) ? . .
C(22) C(2) 3.200(2) ? . .
C(22) C(18) 2.395(3) ? . .
C(22) C(19) 2.761(3) ? . .
C(22) C(20) 2.401(3) ? . .
C(23) N(1) 3.113(2) ? . .
C(23) N(2) 3.511(2) ? . .
C(23) C(1) 2.550(2) ? . .
C(23) C(3) 2.520(2) ? . .
C(23) C(4) 3.085(2) ? . .
C(23) C(9) 3.337(2) ? . .
C(23) C(25) 2.540(2) ? . .
C(24) C(2) 2.570(2) ? . .
C(24) C(3) 3.053(2) ? . .
C(24) C(26) 2.547(2) ? . .
C(25) C(23) 2.540(2) ? . .
C(26) C(24) 2.547(2) ? . .
C(27) C(2) 2.939(2) ? . .
C(27) C(3) 2.361(2) ? . .
C(27) C(29) 2.406(3) ? . .
C(27) C(30) 2.792(3) ? . .
C(27) C(31) 2.408(2) ? . .
C(28) N(2) 2.456(2) ? . .
C(28) C(3) 3.343(2) ? . .
C(28) C(30) 2.403(3) ? . .
C(28) C(31) 2.762(3) ? . .
C(28) C(32) 2.395(2) ? . .
C(29) C(8) 3.550(2) ? . 1_455
C(29) C(11) 3.551(3) ? . 2_545
C(29) C(27) 2.406(3) ? . .
C(29) C(31) 2.386(3) ? . .
C(29) C(32) 2.760(3) ? . .
C(30) C(27) 2.792(3) ? . .
C(30) C(28) 2.403(3) ? . .
C(30) C(32) 2.403(3) ? . .
C(31) C(27) 2.408(2) ? . .
C(31) C(28) 2.762(3) ? . .
C(31) C(29) 2.386(3) ? . .
C(32) N(2) 2.433(2) ? . .
C(32) C(2) 3.491(2) ? . .
C(32) C(3) 3.168(2) ? . .
C(32) C(17) 3.583(2) ? . .
C(32) C(28) 2.395(2) ? . .
C(32) C(29) 2.760(3) ? . .
C(32) C(30) 2.403(3) ? . .
N(1) H(1) 1.985 ? . .
N(1) H(2) 3.305 ? . .
N(1) H(6) 2.605 ? . .
N(1) H(7) 1.989 ? . .
N(1) H(8) 1.989 ? . .
N(1) H(13) 2.566 ? . .
N(1) H(14) 2.634 ? . .
N(1) H(19) 3.426 ? . .
N(1) H(20) 2.796 ? . .
N(1) H(29) 3.550 ? . 1_655
N(2) H(1) 3.314 ? . 2_545
N(2) H(2) 2.605 ? . .
N(2) H(3) 2.673 ? . .
N(2) H(9) 3.261 ? . 2_645
N(2) H(10) 3.369 ? . 2_645
N(2) H(18) 2.605 ? . 2_545
N(2) H(22) 3.130 ? . .
N(2) H(28) 2.632 ? . .
N(2) H(32) 2.593 ? . .
C(1) H(2) 2.074 ? . .
C(1) H(7) 3.126 ? . .
C(1) H(8) 2.439 ? . .
C(1) H(13) 3.367 ? . .
C(1) H(14) 2.725 ? . .
C(1) H(18) 2.627 ? . .
C(1) H(19) 2.707 ? . .
C(1) H(20) 2.723 ? . .
C(1) H(28) 3.377 ? . 2_555
C(2) H(1) 2.054 ? . .
C(2) H(14) 3.592 ? . .
C(2) H(18) 3.168 ? . .
C(2) H(19) 2.065 ? . .
C(2) H(20) 2.065 ? . .
C(2) H(21) 2.726 ? . .
C(2) H(22) 2.777 ? . .
C(2) H(32) 3.478 ? . .
C(3) H(1) 3.299 ? . .
C(3) H(2) 2.049 ? . .
C(3) H(3) 2.670 ? . .
C(3) H(9) 3.529 ? . 2_645
C(3) H(14) 3.325 ? . .
C(3) H(18) 3.269 ? . 2_545
C(3) H(19) 3.344 ? . .
C(3) H(20) 2.711 ? . .
C(3) H(21) 3.300 ? . .
C(3) H(22) 2.739 ? . .
C(3) H(28) 3.419 ? . .
C(3) H(32) 3.128 ? . .
C(4) H(2) 3.319 ? . .
C(4) H(3) 2.019 ? . .
C(4) H(4) 3.265 ? . .
C(4) H(6) 3.262 ? . .
C(4) H(9) 3.076 ? . 2_645
C(4) H(14) 3.315 ? . .
C(4) H(20) 2.774 ? . .
C(4) H(22) 3.332 ? . .
C(4) H(26) 3.245 ? . 3_555
C(5) H(4) 2.020 ? . .
C(5) H(5) 3.223 ? . .
C(5) H(9) 2.787 ? . 2_645
C(5) H(18) 3.174 ? . 2_545
C(5) H(26) 3.153 ? . 3_555
C(6) H(3) 2.005 ? . .
C(6) H(5) 2.018 ? . .
C(6) H(6) 3.249 ? . .
C(6) H(7) 3.349 ? . 2_645
C(6) H(8) 2.941 ? . 2_645
C(6) H(9) 3.266 ? . 2_645
C(6) H(11) 3.437 ? . 3_655
C(6) H(12) 3.202 ? . 3_655
C(6) H(26) 3.127 ? . 3_555
C(7) H(3) 3.222 ? . .
C(7) H(4) 2.030 ? . .
C(7) H(6) 2.011 ? . .
C(7) H(8) 2.995 ? . 2_645
C(7) H(12) 3.079 ? . 3_655
C(7) H(26) 3.175 ? . 3_555
C(7) H(27) 3.427 ? . 1_655
C(7) H(28) 3.207 ? . 1_655
C(7) H(29) 3.421 ? . 1_655
C(8) H(4) 3.254 ? . .
C(8) H(5) 2.010 ? . .
C(8) H(7) 2.660 ? . .
C(8) H(13) 3.182 ? . .
C(8) H(26) 3.259 ? . 3_555
C(8) H(27) 3.137 ? . 1_655
C(8) H(28) 3.160 ? . 1_655
C(8) H(29) 2.926 ? . 1_655
C(9) H(1) 3.188 ? . .
C(9) H(3) 3.265 ? . .
C(9) H(5) 3.263 ? . .
C(9) H(6) 2.036 ? . .
C(9) H(7) 2.595 ? . .
C(9) H(8) 3.225 ? . .
C(9) H(13) 2.937 ? . .
C(9) H(14) 2.960 ? . .
C(9) H(20) 2.825 ? . .
C(9) H(26) 3.297 ? . 3_555
C(9) H(29) 3.159 ? . 1_655
C(10) H(1) 2.593 ? . .
C(10) H(4) 3.498 ? . 2_655
C(10) H(6) 2.536 ? . .
C(10) H(9) 2.630 ? . .
C(10) H(13) 2.707 ? . .
C(10) H(14) 3.057 ? . .
C(10) H(29) 3.542 ? . 1_655
C(10) H(29) 3.527 ? . 2_555
C(11) H(1) 3.359 ? . .
C(11) H(6) 2.684 ? . .
C(11) H(7) 2.039 ? . .
C(11) H(8) 2.039 ? . .
C(11) H(9) 2.023 ? . .
C(11) H(10) 3.252 ? . .
C(11) H(12) 3.246 ? . .
C(11) H(13) 2.016 ? . .
C(11) H(21) 3.554 ? . 1_655
C(11) H(27) 3.520 ? . 1_655
C(11) H(29) 3.169 ? . 2_555
C(12) H(6) 3.491 ? . .
C(12) H(7) 2.674 ? . .
C(12) H(8) 2.743 ? . .
C(12) H(10) 2.018 ? . .
C(12) H(11) 3.236 ? . .
C(12) H(13) 3.234 ? . .
C(12) H(14) 3.488 ? . 2_655
C(12) H(21) 3.182 ? . 1_655
C(12) H(23) 3.378 ? . 1_655
C(12) H(29) 3.133 ? . 2_555
C(13) H(9) 2.015 ? . .
C(13) H(11) 2.015 ? . .
C(13) H(12) 3.226 ? . .
C(13) H(14) 3.234 ? . 2_655
C(13) H(15) 3.158 ? . 2_655
C(13) H(21) 3.563 ? . 1_655
C(13) H(23) 2.792 ? . 1_655
C(13) H(32) 3.538 ? . 2_655
C(14) H(4) 3.376 ? . 3_655
C(14) H(9) 3.232 ? . .
C(14) H(10) 2.013 ? . .
C(14) H(12) 2.010 ? . .
C(14) H(13) 3.237 ? . .
C(14) H(15) 3.126 ? . 2_655
C(14) H(23) 2.884 ? . 1_655
C(14) H(27) 3.518 ? . 1_655
C(14) H(30) 3.516 ? . 4_654
C(14) H(31) 3.282 ? . 4_654
C(15) H(4) 3.406 ? . 3_655
C(15) H(5) 3.436 ? . 3_655
C(15) H(10) 3.226 ? . .
C(15) H(11) 2.012 ? . .
C(15) H(13) 2.021 ? . .
C(15) H(15) 3.390 ? . 4_554
C(15) H(16) 3.261 ? . 4_554
C(15) H(23) 3.529 ? . 1_655
C(15) H(27) 3.188 ? . 1_655
C(16) H(1) 3.555 ? . .
C(16) H(6) 3.011 ? . .
C(16) H(7) 3.181 ? . .
C(16) H(8) 3.122 ? . .
C(16) H(9) 3.232 ? . .
C(16) H(11) 3.240 ? . .
C(16) H(12) 2.022 ? . .
C(16) H(16) 3.445 ? . 4_554
C(16) H(20) 3.506 ? . .
C(16) H(27) 3.197 ? . 1_655
C(17) H(1) 2.036 ? . .
C(17) H(2) 2.575 ? . .
C(17) H(5) 3.462 ? . 2_655
C(17) H(7) 3.462 ? . .
C(17) H(8) 2.721 ? . .
C(17) H(14) 2.016 ? . .
C(17) H(15) 3.245 ? . .
C(17) H(17) 3.258 ? . .
C(17) H(18) 2.025 ? . .
C(17) H(28) 3.370 ? . 2_555
C(17) H(32) 3.003 ? . .
C(18) H(1) 3.255 ? . .
C(18) H(5) 3.592 ? . 2_655
C(18) H(7) 3.329 ? . .
C(18) H(8) 3.112 ? . .
C(18) H(10) 3.233 ? . 2_645
C(18) H(15) 2.021 ? . .
C(18) H(16) 3.253 ? . .
C(18) H(18) 3.234 ? . .
C(18) H(29) 3.424 ? . 1_655
C(18) H(30) 3.281 ? . 1_655
C(18) H(32) 2.898 ? . .
C(19) H(10) 3.181 ? . 2_645
C(19) H(12) 2.955 ? . 4_555
C(19) H(14) 2.021 ? . .
C(19) H(16) 2.024 ? . .
C(19) H(17) 3.236 ? . .
C(19) H(30) 3.239 ? . 1_655
C(19) H(31) 3.367 ? . 3_556
C(19) H(32) 2.965 ? . .
C(20) H(5) 3.573 ? . 2_655
C(20) H(12) 2.875 ? . 4_555
C(20) H(14) 3.249 ? . .
C(20) H(15) 2.018 ? . .
C(20) H(17) 2.018 ? . .
C(20) H(18) 3.237 ? . .
C(20) H(31) 3.349 ? . 3_556
C(20) H(32) 3.129 ? . .
C(21) H(3) 3.401 ? . 2_555
C(21) H(5) 3.421 ? . 2_655
C(21) H(15) 3.234 ? . .
C(21) H(16) 2.022 ? . .
C(21) H(18) 2.014 ? . .
C(21) H(22) 3.378 ? . 2_555
C(21) H(24) 3.508 ? . 4_555
C(21) H(25) 3.393 ? . 2_555
C(21) H(32) 3.228 ? . .
C(22) H(1) 2.581 ? . .
C(22) H(2) 2.833 ? . .
C(22) H(3) 3.002 ? . 2_555
C(22) H(5) 3.351 ? . 2_655
C(22) H(14) 3.237 ? . .
C(22) H(16) 3.242 ? . .
C(22) H(17) 2.018 ? . .
C(22) H(22) 3.450 ? . 2_555
C(22) H(28) 2.998 ? . 2_555
C(22) H(32) 3.170 ? . .
C(23) H(1) 2.600 ? . .
C(23) H(2) 2.071 ? . .
C(23) H(13) 3.353 ? . .
C(23) H(21) 2.053 ? . .
C(23) H(22) 2.053 ? . .
C(23) H(23) 2.741 ? . .
C(23) H(24) 2.695 ? . .
C(24) H(2) 2.757 ? . .
C(24) H(6) 3.576 ? . 1_455
C(24) H(19) 2.049 ? . .
C(24) H(20) 2.049 ? . .
C(24) H(23) 2.056 ? . .
C(24) H(24) 2.056 ? . .
C(24) H(24) 3.327 ? . 3_555
C(24) H(25) 2.733 ? . .
C(24) H(26) 3.362 ? . .
C(24) H(27) 2.745 ? . .
C(24) H(28) 3.377 ? . .
C(25) H(17) 3.214 ? . 4_554
C(25) H(19) 2.687 ? . .
C(25) H(20) 2.738 ? . .
C(25) H(21) 2.058 ? . .
C(25) H(22) 2.058 ? . .
C(25) H(24) 2.870 ? . 3_555
C(25) H(25) 2.052 ? . .
C(25) H(25) 3.569 ? . 3_555
C(25) H(26) 2.052 ? . .
C(25) H(27) 2.052 ? . .
C(26) H(5) 3.591 ? . 1_455
C(26) H(6) 3.400 ? . 1_455
C(26) H(13) 3.542 ? . 3_555
C(26) H(20) 3.223 ? . 3_555
C(26) H(21) 2.751 ? . .
C(26) H(22) 2.706 ? . .
C(26) H(23) 2.052 ? . .
C(26) H(24) 2.052 ? . .
C(26) H(24) 3.117 ? . 3_555
C(27) H(1) 3.128 ? . 2_545
C(27) H(2) 2.519 ? . .
C(27) H(18) 3.267 ? . 2_545
C(27) H(21) 3.535 ? . .
C(27) H(28) 2.020 ? . .
C(27) H(29) 3.242 ? . .
C(27) H(31) 3.245 ? . .
C(27) H(32) 2.024 ? . .
C(28) H(1) 2.741 ? . 2_545
C(28) H(2) 3.209 ? . .
C(28) H(6) 3.336 ? . 1_455
C(28) H(7) 3.518 ? . 1_455
C(28) H(8) 3.356 ? . 2_545
C(28) H(18) 3.166 ? . 2_545
C(28) H(21) 3.229 ? . .
C(28) H(22) 3.525 ? . .
C(28) H(29) 2.013 ? . .
C(28) H(30) 3.243 ? . .
C(28) H(32) 3.236 ? . .
C(29) H(1) 3.391 ? . 2_545
C(29) H(6) 3.411 ? . 1_455
C(29) H(7) 3.004 ? . 1_455
C(29) H(8) 3.318 ? . 2_545
C(29) H(14) 3.150 ? . 1_455
C(29) H(28) 2.014 ? . .
C(29) H(30) 2.020 ? . .
C(29) H(31) 3.225 ? . .
C(30) H(4) 3.162 ? . 2_555
C(30) H(7) 3.594 ? . 1_455
C(30) H(11) 3.210 ? . 4_455
C(30) H(14) 3.276 ? . 1_455
C(30) H(15) 3.493 ? . 3_556
C(30) H(16) 3.420 ? . 3_556
C(30) H(28) 3.239 ? . .
C(30) H(29) 2.012 ? . .
C(30) H(31) 2.015 ? . .
C(30) H(32) 3.239 ? . .
C(31) H(4) 3.494 ? . 2_555
C(31) H(11) 3.058 ? . 4_455
C(31) H(15) 3.437 ? . 3_556
C(31) H(16) 3.028 ? . 3_556
C(31) H(29) 3.226 ? . .
C(31) H(30) 2.022 ? . .
C(31) H(32) 2.012 ? . .
C(32) H(2) 2.915 ? . .
C(32) H(10) 3.275 ? . 2_645
C(32) H(16) 3.584 ? . 3_556
C(32) H(28) 3.237 ? . .
C(32) H(30) 3.242 ? . .
C(32) H(31) 2.011 ? . .
H(1) N(1) 1.985 ? . .
H(1) N(2) 3.314 ? . 2_555
H(1) C(2) 2.054 ? . .
H(1) C(3) 3.299 ? . .
H(1) C(9) 3.188 ? . .
H(1) C(10) 2.593 ? . .
H(1) C(11) 3.359 ? . .
H(1) C(16) 3.555 ? . .
H(1) C(17) 2.036 ? . .
H(1) C(18) 3.255 ? . .
H(1) C(22) 2.581 ? . .
H(1) C(23) 2.600 ? . .
H(1) C(27) 3.128 ? . 2_555
H(1) C(28) 2.741 ? . 2_555
H(1) C(29) 3.391 ? . 2_555
H(1) H(2) 2.421 ? . .
H(1) H(7) 3.429 ? . .
H(1) H(8) 2.364 ? . .
H(1) H(13) 3.167 ? . .
H(1) H(14) 3.526 ? . .
H(1) H(18) 2.405 ? . .
H(1) H(19) 2.396 ? . .
H(1) H(20) 2.817 ? . .
H(1) H(28) 2.598 ? . 2_555
H(2) N(1) 3.305 ? . .
H(2) N(2) 2.605 ? . .
H(2) C(1) 2.074 ? . .
H(2) C(3) 2.049 ? . .
H(2) C(4) 3.319 ? . .
H(2) C(17) 2.575 ? . .
H(2) C(22) 2.833 ? . .
H(2) C(23) 2.071 ? . .
H(2) C(24) 2.757 ? . .
H(2) C(27) 2.519 ? . .
H(2) C(28) 3.209 ? . .
H(2) C(32) 2.915 ? . .
H(2) H(1) 2.421 ? . .
H(2) H(3) 3.302 ? . 2_555
H(2) H(18) 2.701 ? . .
H(2) H(19) 2.363 ? . .
H(2) H(20) 2.844 ? . .
H(2) H(21) 2.555 ? . .
H(2) H(22) 3.067 ? . .
H(2) H(28) 3.504 ? . .
H(2) H(32) 3.049 ? . .
H(3) N(2) 2.673 ? . .
H(3) C(3) 2.670 ? . .
H(3) C(4) 2.019 ? . .
H(3) C(6) 2.005 ? . .
H(3) C(7) 3.222 ? . .
H(3) C(9) 3.265 ? . .
H(3) C(21) 3.401 ? . 2_545
H(3) C(22) 3.002 ? . 2_545
H(3) H(2) 3.302 ? . 2_545
H(3) H(4) 2.307 ? . .
H(3) H(9) 2.848 ? . 2_645
H(3) H(17) 3.127 ? . 2_545
H(3) H(18) 2.352 ? . 2_545
H(4) C(4) 3.265 ? . .
H(4) C(5) 2.020 ? . .
H(4) C(7) 2.030 ? . .
H(4) C(8) 3.254 ? . .
H(4) C(10) 3.498 ? . 2_645
H(4) C(14) 3.376 ? . 3_655
H(4) C(15) 3.406 ? . 3_655
H(4) C(30) 3.162 ? . 2_545
H(4) C(31) 3.494 ? . 2_545
H(4) H(3) 2.307 ? . .
H(4) H(5) 2.324 ? . .
H(4) H(7) 3.079 ? . 2_645
H(4) H(8) 2.977 ? . 2_645
H(4) H(11) 2.788 ? . 3_655
H(4) H(12) 2.843 ? . 3_655
H(4) H(14) 3.583 ? . 2_645
H(4) H(26) 3.586 ? . 3_555
H(4) H(30) 2.987 ? . 2_545
H(4) H(31) 3.536 ? . 2_545
H(5) C(5) 3.223 ? . .
H(5) C(6) 2.018 ? . .
H(5) C(8) 2.010 ? . .
H(5) C(9) 3.263 ? . .
H(5) C(15) 3.436 ? . 3_655
H(5) C(17) 3.462 ? . 2_645
H(5) C(18) 3.592 ? . 2_645
H(5) C(20) 3.573 ? . 2_645
H(5) C(21) 3.421 ? . 2_645
H(5) C(22) 3.351 ? . 2_645
H(5) C(26) 3.591 ? . 1_655
H(5) H(4) 2.324 ? . .
H(5) H(6) 2.299 ? . .
H(5) H(8) 3.052 ? . 2_645
H(5) H(12) 2.599 ? . 3_655
H(5) H(25) 3.162 ? . 1_655
H(5) H(27) 3.118 ? . 1_655
H(5) H(28) 2.936 ? . 1_655
H(6) N(1) 2.605 ? . .
H(6) C(4) 3.262 ? . .
H(6) C(6) 3.249 ? . .
H(6) C(7) 2.011 ? . .
H(6) C(9) 2.036 ? . .
H(6) C(10) 2.536 ? . .
H(6) C(11) 2.684 ? . .
H(6) C(12) 3.491 ? . .
H(6) C(16) 3.011 ? . .
H(6) C(24) 3.576 ? . 1_655
H(6) C(26) 3.400 ? . 1_655
H(6) C(28) 3.336 ? . 1_655
H(6) C(29) 3.411 ? . 1_655
H(6) H(5) 2.299 ? . .
H(6) H(7) 2.227 ? . .
H(6) H(8) 3.491 ? . .
H(6) H(13) 3.038 ? . .
H(6) H(21) 2.799 ? . 1_655
H(6) H(25) 3.578 ? . 1_655
H(6) H(27) 2.565 ? . 1_655
H(6) H(28) 2.848 ? . 1_655
H(6) H(29) 2.996 ? . 1_655
H(7) N(1) 1.989 ? . .
H(7) C(1) 3.126 ? . .
H(7) C(6) 3.349 ? . 2_655
H(7) C(8) 2.660 ? . .
H(7) C(9) 2.595 ? . .
H(7) C(11) 2.039 ? . .
H(7) C(12) 2.674 ? . .
H(7) C(16) 3.181 ? . .
H(7) C(17) 3.462 ? . .
H(7) C(18) 3.329 ? . .
H(7) C(28) 3.518 ? . 1_655
H(7) C(29) 3.004 ? . 1_655
H(7) C(30) 3.594 ? . 1_655
H(7) H(1) 3.429 ? . .
H(7) H(4) 3.079 ? . 2_655
H(7) H(6) 2.227 ? . .
H(7) H(8) 1.564 ? . .
H(7) H(9) 2.571 ? . .
H(7) H(13) 3.411 ? . .
H(7) H(14) 2.836 ? . .
H(7) H(21) 3.476 ? . 1_655
H(7) H(29) 2.750 ? . 1_655
H(8) N(1) 1.989 ? . .
H(8) C(1) 2.439 ? . .
H(8) C(6) 2.941 ? . 2_655
H(8) C(7) 2.995 ? . 2_655
H(8) C(9) 3.225 ? . .
H(8) C(11) 2.039 ? . .
H(8) C(12) 2.743 ? . .
H(8) C(16) 3.122 ? . .
H(8) C(17) 2.721 ? . .
H(8) C(18) 3.112 ? . .
H(8) C(28) 3.356 ? . 2_555
H(8) C(29) 3.318 ? . 2_555
H(8) H(1) 2.364 ? . .
H(8) H(4) 2.977 ? . 2_655
H(8) H(5) 3.052 ? . 2_655
H(8) H(6) 3.491 ? . .
H(8) H(7) 1.564 ? . .
H(8) H(9) 2.695 ? . .
H(8) H(13) 3.316 ? . .
H(8) H(14) 3.064 ? . .
H(8) H(28) 3.009 ? . 2_555
H(8) H(29) 2.931 ? . 2_555
H(9) N(2) 3.261 ? . 2_655
H(9) C(3) 3.529 ? . 2_655
H(9) C(4) 3.076 ? . 2_655
H(9) C(5) 2.787 ? . 2_655
H(9) C(6) 3.266 ? . 2_655
H(9) C(10) 2.630 ? . .
H(9) C(11) 2.023 ? . .
H(9) C(13) 2.015 ? . .
H(9) C(14) 3.232 ? . .
H(9) C(16) 3.232 ? . .
H(9) H(3) 2.848 ? . 2_655
H(9) H(7) 2.571 ? . .
H(9) H(8) 2.695 ? . .
H(9) H(10) 2.310 ? . .
H(9) H(14) 3.489 ? . 2_655
H(9) H(21) 3.189 ? . 1_655
H(9) H(29) 3.272 ? . 2_555
H(10) N(2) 3.369 ? . 2_655
H(10) C(11) 3.252 ? . .
H(10) C(12) 2.018 ? . .
H(10) C(14) 2.013 ? . .
H(10) C(15) 3.226 ? . .
H(10) C(18) 3.233 ? . 2_655
H(10) C(19) 3.181 ? . 2_655
H(10) C(32) 3.275 ? . 2_655
H(10) H(9) 2.310 ? . .
H(10) H(11) 2.311 ? . .
H(10) H(14) 3.041 ? . 2_655
H(10) H(15) 2.952 ? . 2_655
H(10) H(19) 3.289 ? . 1_655
H(10) H(23) 2.908 ? . 1_655
H(10) H(31) 3.440 ? . 4_654
H(10) H(32) 2.631 ? . 2_655
H(11) C(6) 3.437 ? . 3_655
H(11) C(12) 3.236 ? . .
H(11) C(13) 2.015 ? . .
H(11) C(15) 2.012 ? . .
H(11) C(16) 3.240 ? . .
H(11) C(30) 3.210 ? . 4_654
H(11) C(31) 3.058 ? . 4_654
H(11) H(4) 2.788 ? . 3_655
H(11) H(10) 2.311 ? . .
H(11) H(12) 2.307 ? . .
H(11) H(15) 2.897 ? . 2_655
H(11) H(15) 3.559 ? . 4_554
H(11) H(23) 3.052 ? . 1_655
H(11) H(30) 2.752 ? . 4_654
H(11) H(31) 2.430 ? . 4_654
H(12) C(6) 3.202 ? . 3_655
H(12) C(7) 3.079 ? . 3_655
H(12) C(11) 3.246 ? . .
H(12) C(13) 3.226 ? . .
H(12) C(14) 2.010 ? . .
H(12) C(16) 2.022 ? . .
H(12) C(19) 2.955 ? . 4_554
H(12) C(20) 2.875 ? . 4_554
H(12) H(4) 2.843 ? . 3_655
H(12) H(5) 2.599 ? . 3_655
H(12) H(11) 2.307 ? . .
H(12) H(13) 2.316 ? . .
H(12) H(15) 2.947 ? . 4_554
H(12) H(16) 2.827 ? . 4_554
H(12) H(25) 3.492 ? . 3_555
H(12) H(27) 3.475 ? . 1_655
H(13) N(1) 2.566 ? . .
H(13) C(1) 3.367 ? . .
H(13) C(8) 3.182 ? . .
H(13) C(9) 2.937 ? . .
H(13) C(10) 2.707 ? . .
H(13) C(11) 2.016 ? . .
H(13) C(12) 3.234 ? . .
H(13) C(14) 3.237 ? . .
H(13) C(15) 2.021 ? . .
H(13) C(23) 3.353 ? . .
H(13) C(26) 3.542 ? . 3_555
H(13) H(1) 3.167 ? . .
H(13) H(6) 3.038 ? . .
H(13) H(7) 3.411 ? . .
H(13) H(8) 3.316 ? . .
H(13) H(12) 2.316 ? . .
H(13) H(16) 3.159 ? . 4_554
H(13) H(19) 3.350 ? . .
H(13) H(20) 2.600 ? . .
H(13) H(25) 2.998 ? . 3_555
H(13) H(26) 3.296 ? . 3_555
H(13) H(27) 3.501 ? . 1_655
H(14) N(1) 2.634 ? . .
H(14) C(1) 2.725 ? . .
H(14) C(2) 3.592 ? . .
H(14) C(3) 3.325 ? . .
H(14) C(4) 3.315 ? . .
H(14) C(9) 2.960 ? . .
H(14) C(10) 3.057 ? . .
H(14) C(12) 3.488 ? . 2_645
H(14) C(13) 3.234 ? . 2_645
H(14) C(17) 2.016 ? . .
H(14) C(19) 2.021 ? . .
H(14) C(20) 3.249 ? . .
H(14) C(22) 3.237 ? . .
H(14) C(29) 3.150 ? . 1_655
H(14) C(30) 3.276 ? . 1_655
H(14) H(1) 3.526 ? . .
H(14) H(4) 3.583 ? . 2_655
H(14) H(7) 2.836 ? . .
H(14) H(8) 3.064 ? . .
H(14) H(9) 3.489 ? . 2_645
H(14) H(10) 3.041 ? . 2_645
H(14) H(15) 2.314 ? . .
H(14) H(29) 2.521 ? . 1_655
H(14) H(30) 2.790 ? . 1_655
H(14) H(32) 3.343 ? . .
H(15) C(13) 3.158 ? . 2_645
H(15) C(14) 3.126 ? . 2_645
H(15) C(15) 3.390 ? . 4_555
H(15) C(17) 3.245 ? . .
H(15) C(18) 2.021 ? . .
H(15) C(20) 2.018 ? . .
H(15) C(21) 3.234 ? . .
H(15) C(30) 3.493 ? . 3_556
H(15) C(31) 3.437 ? . 3_556
H(15) H(10) 2.952 ? . 2_645
H(15) H(11) 2.897 ? . 2_645
H(15) H(11) 3.559 ? . 4_555
H(15) H(12) 2.947 ? . 4_555
H(15) H(14) 2.314 ? . .
H(15) H(16) 2.319 ? . .
H(15) H(30) 2.706 ? . 1_655
H(15) H(30) 3.046 ? . 3_556
H(15) H(31) 2.938 ? . 3_556
H(15) H(32) 3.442 ? . .
H(16) C(15) 3.261 ? . 4_555
H(16) C(16) 3.445 ? . 4_555
H(16) C(18) 3.253 ? . .
H(16) C(19) 2.024 ? . .
H(16) C(21) 2.022 ? . .
H(16) C(22) 3.242 ? . .
H(16) C(30) 3.420 ? . 3_556
H(16) C(31) 3.028 ? . 3_556
H(16) C(32) 3.584 ? . 3_556
H(16) H(12) 2.827 ? . 4_555
H(16) H(13) 3.159 ? . 4_555
H(16) H(15) 2.319 ? . .
H(16) H(17) 2.320 ? . .
H(16) H(30) 3.548 ? . 3_556
H(16) H(31) 2.902 ? . 3_556
H(17) C(17) 3.258 ? . .
H(17) C(19) 3.236 ? . .
H(17) C(20) 2.018 ? . .
H(17) C(22) 2.018 ? . .
H(17) C(25) 3.214 ? . 4_555
H(17) H(3) 3.127 ? . 2_555
H(17) H(16) 2.320 ? . .
H(17) H(18) 2.309 ? . .
H(17) H(22) 2.886 ? . 2_555
H(17) H(23) 2.919 ? . 4_555
H(17) H(24) 2.612 ? . 4_555
H(17) H(25) 2.991 ? . 2_555
H(18) N(2) 2.605 ? . 2_555
H(18) C(1) 2.627 ? . .
H(18) C(2) 3.168 ? . .
H(18) C(3) 3.269 ? . 2_555
H(18) C(5) 3.174 ? . 2_555
H(18) C(17) 2.025 ? . .
H(18) C(18) 3.234 ? . .
H(18) C(20) 3.237 ? . .
H(18) C(21) 2.014 ? . .
H(18) C(27) 3.267 ? . 2_555
H(18) C(28) 3.166 ? . 2_555
H(18) H(1) 2.405 ? . .
H(18) H(2) 2.701 ? . .
H(18) H(3) 2.352 ? . 2_555
H(18) H(17) 2.309 ? . .
H(18) H(22) 3.014 ? . 2_555
H(18) H(28) 2.585 ? . 2_555
H(19) N(1) 3.426 ? . .
H(19) C(1) 2.707 ? . .
H(19) C(2) 2.065 ? . .
H(19) C(3) 3.344 ? . .
H(19) C(24) 2.049 ? . .
H(19) C(25) 2.687 ? . .
H(19) H(1) 2.396 ? . .
H(19) H(2) 2.363 ? . .
H(19) H(10) 3.289 ? . 1_455
H(19) H(13) 3.350 ? . .
H(19) H(20) 1.566 ? . .
H(19) H(21) 2.372 ? . .
H(19) H(22) 2.825 ? . .
H(19) H(23) 2.531 ? . .
H(19) H(24) 2.901 ? . .
H(20) N(1) 2.796 ? . .
H(20) C(1) 2.723 ? . .
H(20) C(2) 2.065 ? . .
H(20) C(3) 2.711 ? . .
H(20) C(4) 2.774 ? . .
H(20) C(9) 2.825 ? . .
H(20) C(16) 3.506 ? . .
H(20) C(24) 2.049 ? . .
H(20) C(25) 2.738 ? . .
H(20) C(26) 3.223 ? . 3_555
H(20) H(1) 2.817 ? . .
H(20) H(2) 2.844 ? . .
H(20) H(13) 2.600 ? . .
H(20) H(19) 1.566 ? . .
H(20) H(21) 2.825 ? . .
H(20) H(22) 2.331 ? . .
H(20) H(23) 3.051 ? . .
H(20) H(24) 2.537 ? . .
H(20) H(24) 3.454 ? . 3_555
H(20) H(25) 2.821 ? . 3_555
H(20) H(26) 2.823 ? . 3_555
H(21) C(2) 2.726 ? . .
H(21) C(3) 3.300 ? . .
H(21) C(11) 3.554 ? . 1_455
H(21) C(12) 3.182 ? . 1_455
H(21) C(13) 3.563 ? . 1_455
H(21) C(23) 2.053 ? . .
H(21) C(25) 2.058 ? . .
H(21) C(26) 2.751 ? . .
H(21) C(27) 3.535 ? . .
H(21) C(28) 3.229 ? . .
H(21) H(2) 2.555 ? . .
H(21) H(6) 2.799 ? . 1_455
H(21) H(7) 3.476 ? . 1_455
H(21) H(9) 3.189 ? . 1_455
H(21) H(19) 2.372 ? . .
H(21) H(20) 2.825 ? . .
H(21) H(22) 1.567 ? . .
H(21) H(23) 2.340 ? . .
H(21) H(24) 2.830 ? . .
H(21) H(25) 3.034 ? . .
H(21) H(27) 2.600 ? . .
H(21) H(28) 2.876 ? . .
H(22) N(2) 3.130 ? . .
H(22) C(2) 2.777 ? . .
H(22) C(3) 2.739 ? . .
H(22) C(4) 3.332 ? . .
H(22) C(21) 3.378 ? . 2_545
H(22) C(22) 3.450 ? . 2_545
H(22) C(23) 2.053 ? . .
H(22) C(25) 2.058 ? . .
H(22) C(26) 2.706 ? . .
H(22) C(28) 3.525 ? . .
H(22) H(2) 3.067 ? . .
H(22) H(17) 2.886 ? . 2_545
H(22) H(18) 3.014 ? . 2_545
H(22) H(19) 2.825 ? . .
H(22) H(20) 2.331 ? . .
H(22) H(21) 1.567 ? . .
H(22) H(23) 2.831 ? . .
H(22) H(24) 2.376 ? . .
H(22) H(24) 2.919 ? . 3_555
H(22) H(25) 2.538 ? . .
H(22) H(26) 3.576 ? . .
H(22) H(27) 2.983 ? . .
H(22) H(28) 2.971 ? . .
H(23) C(12) 3.378 ? . 1_455
H(23) C(13) 2.792 ? . 1_455
H(23) C(14) 2.884 ? . 1_455
H(23) C(15) 3.529 ? . 1_455
H(23) C(23) 2.741 ? . .
H(23) C(24) 2.056 ? . .
H(23) C(26) 2.052 ? . .
H(23) H(10) 2.908 ? . 1_455
H(23) H(11) 3.052 ? . 1_455
H(23) H(17) 2.919 ? . 4_554
H(23) H(19) 2.531 ? . .
H(23) H(20) 3.051 ? . .
H(23) H(21) 2.340 ? . .
H(23) H(22) 2.831 ? . .
H(23) H(24) 1.567 ? . .
H(23) H(25) 2.823 ? . .
H(23) H(26) 2.337 ? . .
H(23) H(27) 2.343 ? . .
H(24) C(21) 3.508 ? . 4_554
H(24) C(23) 2.695 ? . .
H(24) C(24) 2.056 ? . .
H(24) C(24) 3.327 ? . 3_555
H(24) C(25) 2.870 ? . 3_555
H(24) C(26) 2.052 ? . .
H(24) C(26) 3.117 ? . 3_555
H(24) H(17) 2.612 ? . 4_554
H(24) H(19) 2.901 ? . .
H(24) H(20) 2.537 ? . .
H(24) H(20) 3.454 ? . 3_555
H(24) H(21) 2.830 ? . .
H(24) H(22) 2.376 ? . .
H(24) H(22) 2.919 ? . 3_555
H(24) H(23) 1.567 ? . .
H(24) H(24) 2.195 ? . 3_555
H(24) H(25) 2.352 ? . .
H(24) H(25) 2.655 ? . 3_555
H(24) H(26) 2.328 ? . .
H(24) H(26) 3.354 ? . 3_555
H(24) H(27) 2.823 ? . .
H(25) C(21) 3.393 ? . 2_545
H(25) C(24) 2.733 ? . .
H(25) C(25) 2.052 ? . .
H(25) C(25) 3.569 ? . 3_555
H(25) H(5) 3.162 ? . 1_455
H(25) H(6) 3.578 ? . 1_455
H(25) H(12) 3.492 ? . 3_555
H(25) H(13) 2.998 ? . 3_555
H(25) H(17) 2.991 ? . 2_545
H(25) H(20) 2.821 ? . 3_555
H(25) H(21) 3.034 ? . .
H(25) H(22) 2.538 ? . .
H(25) H(23) 2.823 ? . .
H(25) H(24) 2.352 ? . .
H(25) H(24) 2.655 ? . 3_555
H(25) H(26) 1.568 ? . .
H(25) H(27) 1.568 ? . .
H(26) C(4) 3.245 ? . 3_555
H(26) C(5) 3.153 ? . 3_555
H(26) C(6) 3.127 ? . 3_555
H(26) C(7) 3.175 ? . 3_555
H(26) C(8) 3.259 ? . 3_555
H(26) C(9) 3.297 ? . 3_555
H(26) C(24) 3.362 ? . .
H(26) C(25) 2.052 ? . .
H(26) H(4) 3.586 ? . 3_555
H(26) H(13) 3.296 ? . 3_555
H(26) H(20) 2.823 ? . 3_555
H(26) H(22) 3.576 ? . .
H(26) H(23) 2.337 ? . .
H(26) H(24) 2.328 ? . .
H(26) H(24) 3.354 ? . 3_555
H(26) H(25) 1.568 ? . .
H(26) H(27) 1.568 ? . .
H(27) C(7) 3.427 ? . 1_455
H(27) C(8) 3.137 ? . 1_455
H(27) C(11) 3.520 ? . 1_455
H(27) C(14) 3.518 ? . 1_455
H(27) C(15) 3.188 ? . 1_455
H(27) C(16) 3.197 ? . 1_455
H(27) C(24) 2.745 ? . .
H(27) C(25) 2.052 ? . .
H(27) H(5) 3.118 ? . 1_455
H(27) H(6) 2.565 ? . 1_455
H(27) H(12) 3.475 ? . 1_455
H(27) H(13) 3.501 ? . 1_455
H(27) H(21) 2.600 ? . .
H(27) H(22) 2.983 ? . .
H(27) H(23) 2.343 ? . .
H(27) H(24) 2.823 ? . .
H(27) H(25) 1.568 ? . .
H(27) H(26) 1.568 ? . .
H(28) N(2) 2.632 ? . .
H(28) C(1) 3.377 ? . 2_545
H(28) C(3) 3.419 ? . .
H(28) C(7) 3.207 ? . 1_455
H(28) C(8) 3.160 ? . 1_455
H(28) C(17) 3.370 ? . 2_545
H(28) C(22) 2.998 ? . 2_545
H(28) C(24) 3.377 ? . .
H(28) C(27) 2.020 ? . .
H(28) C(29) 2.014 ? . .
H(28) C(30) 3.239 ? . .
H(28) C(32) 3.237 ? . .
H(28) H(1) 2.598 ? . 2_545
H(28) H(2) 3.504 ? . .
H(28) H(5) 2.936 ? . 1_455
H(28) H(6) 2.848 ? . 1_455
H(28) H(8) 3.009 ? . 2_545
H(28) H(18) 2.585 ? . 2_545
H(28) H(21) 2.876 ? . .
H(28) H(22) 2.971 ? . .
H(28) H(29) 2.306 ? . .
H(29) N(1) 3.550 ? . 1_455
H(29) C(7) 3.421 ? . 1_455
H(29) C(8) 2.926 ? . 1_455
H(29) C(9) 3.159 ? . 1_455
H(29) C(10) 3.542 ? . 1_455
H(29) C(10) 3.527 ? . 2_545
H(29) C(11) 3.169 ? . 2_545
H(29) C(12) 3.133 ? . 2_545
H(29) C(18) 3.424 ? . 1_455
H(29) C(27) 3.242 ? . .
H(29) C(28) 2.013 ? . .
H(29) C(30) 2.012 ? . .
H(29) C(31) 3.226 ? . .
H(29) H(6) 2.996 ? . 1_455
H(29) H(7) 2.750 ? . 1_455
H(29) H(8) 2.931 ? . 2_545
H(29) H(9) 3.272 ? . 2_545
H(29) H(14) 2.521 ? . 1_455
H(29) H(28) 2.306 ? . .
H(29) H(30) 2.314 ? . .
H(30) C(14) 3.516 ? . 4_455
H(30) C(18) 3.281 ? . 1_455
H(30) C(19) 3.239 ? . 1_455
H(30) C(28) 3.243 ? . .
H(30) C(29) 2.020 ? . .
H(30) C(31) 2.022 ? . .
H(30) C(32) 3.242 ? . .
H(30) H(4) 2.987 ? . 2_555
H(30) H(11) 2.752 ? . 4_455
H(30) H(14) 2.790 ? . 1_455
H(30) H(15) 2.706 ? . 1_455
H(30) H(15) 3.046 ? . 3_556
H(30) H(16) 3.548 ? . 3_556
H(30) H(29) 2.314 ? . .
H(30) H(31) 2.317 ? . .
H(31) C(14) 3.282 ? . 4_455
H(31) C(19) 3.367 ? . 3_556
H(31) C(20) 3.349 ? . 3_556
H(31) C(27) 3.245 ? . .
H(31) C(29) 3.225 ? . .
H(31) C(30) 2.015 ? . .
H(31) C(32) 2.011 ? . .
H(31) H(4) 3.536 ? . 2_555
H(31) H(10) 3.440 ? . 4_455
H(31) H(11) 2.430 ? . 4_455
H(31) H(15) 2.938 ? . 3_556
H(31) H(16) 2.902 ? . 3_556
H(31) H(30) 2.317 ? . .
H(31) H(32) 2.303 ? . .
H(32) N(2) 2.593 ? . .
H(32) C(2) 3.478 ? . .
H(32) C(3) 3.128 ? . .
H(32) C(13) 3.538 ? . 2_645
H(32) C(17) 3.003 ? . .
H(32) C(18) 2.898 ? . .
H(32) C(19) 2.965 ? . .
H(32) C(20) 3.129 ? . .
H(32) C(21) 3.228 ? . .
H(32) C(22) 3.170 ? . .
H(32) C(27) 2.024 ? . .
H(32) C(28) 3.236 ? . .
H(32) C(30) 3.239 ? . .
H(32) C(31) 2.012 ? . .
H(32) H(2) 3.049 ? . .
H(32) H(10) 2.631 ? . 2_645
H(32) H(14) 3.343 ? . .
H(32) H(15) 3.442 ? . .
H(32) H(31) 2.303 ? . .

loop_
_geom_torsion_atom_site_label_1
_geom_torsion_atom_site_label_2
_geom_torsion_atom_site_label_3
_geom_torsion_atom_site_label_4
_geom_torsion
_geom_torsion_publ_flag
_geom_torsion_site_symmetry_1
_geom_torsion_site_symmetry_2
_geom_torsion_site_symmetry_3
_geom_torsion_site_symmetry_4
C(1) N(1) C(9) C(4) -0.7(2) ? . . . .
C(1) N(1) C(9) C(8) -179.33(17) ? . . . .
C(9) N(1) C(1) C(2) -25.2(2) ? . . . .
C(9) N(1) C(1) C(17) 100.7(2) ? . . . .
C(1) N(1) C(10) C(11) -112.17(19) ? . . . .
C(10) N(1) C(1) C(2) 167.31(16) ? . . . .
C(10) N(1) C(1) C(17) -66.8(2) ? . . . .
C(9) N(1) C(10) C(11) 80.2(2) ? . . . .
C(10) N(1) C(9) C(4) 166.12(17) ? . . . .
C(10) N(1) C(9) C(8) -12.5(2) ? . . . .
C(3) N(2) C(27) C(28) 104.0(2) ? . . . .
C(3) N(2) C(27) C(32) -82.7(2) ? . . . .
C(27) N(2) C(3) C(2) -5.6(2) ? . . . .
C(27) N(2) C(3) C(4) 173.87(17) ? . . . .
N(1) C(1) C(2) C(3) 51.1(2) ? . . . .
N(1) C(1) C(2) C(23) -71.6(2) ? . . . .
N(1) C(1) C(17) C(18) -27.6(2) ? . . . .
N(1) C(1) C(17) C(22) 156.34(18) ? . . . .
C(2) C(1) C(17) C(18) 98.8(2) ? . . . .
C(2) C(1) C(17) C(22) -77.3(2) ? . . . .
C(17) C(1) C(2) C(3) -76.3(2) ? . . . .
C(17) C(1) C(2) C(23) 160.95(17) ? . . . .
C(1) C(2) C(3) N(2) 124.6(2) ? . . . .
C(1) C(2) C(3) C(4) -55.0(2) ? . . . .
C(1) C(2) C(23) C(24) -178.88(17) ? . . . .
C(3) C(2) C(23) C(24) 60.1(2) ? . . . .
C(23) C(2) C(3) N(2) -112.4(2) ? . . . .
C(23) C(2) C(3) C(4) 68.1(2) ? . . . .
N(2) C(3) C(4) C(5) 29.2(2) ? . . . .
N(2) C(3) C(4) C(9) -148.44(18) ? . . . .
C(2) C(3) C(4) C(5) -151.23(18) ? . . . .
C(2) C(3) C(4) C(9) 31.1(2) ? . . . .
C(3) C(4) C(5) C(6) -177.37(18) ? . . . .
C(3) C(4) C(9) N(1) -1.8(2) ? . . . .
C(3) C(4) C(9) C(8) 176.83(17) ? . . . .
C(5) C(4) C(9) N(1) -179.49(17) ? . . . .
C(5) C(4) C(9) C(8) -0.9(2) ? . . . .
C(9) C(4) C(5) C(6) 0.2(3) ? . . . .
C(4) C(5) C(6) C(7) 0.5(3) ? . . . .
C(5) C(6) C(7) C(8) -0.5(3) ? . . . .
C(6) C(7) C(8) C(9) -0.2(3) ? . . . .
C(7) C(8) C(9) N(1) 179.49(18) ? . . . .
C(7) C(8) C(9) C(4) 0.8(2) ? . . . .
N(1) C(10) C(11) C(12) -174.42(18) ? . . . .
N(1) C(10) C(11) C(16) 5.8(3) ? . . . .
C(10) C(11) C(12) C(13) -179.1(2) ? . . . .
C(10) C(11) C(16) C(15) -179.9(2) ? . . . .
C(12) C(11) C(16) C(15) 0.3(3) ? . . . .
C(16) C(11) C(12) C(13) 0.6(3) ? . . . .
C(11) C(12) C(13) C(14) -0.9(3) ? . . . .
C(12) C(13) C(14) C(15) 0.3(3) ? . . . .
C(13) C(14) C(15) C(16) 0.7(3) ? . . . .
C(14) C(15) C(16) C(11) -1.0(3) ? . . . .
C(1) C(17) C(18) C(19) -175.23(19) ? . . . .
C(1) C(17) C(22) C(21) 174.93(19) ? . . . .
C(18) C(17) C(22) C(21) -1.3(3) ? . . . .
C(22) C(17) C(18) C(19) 0.8(3) ? . . . .
C(17) C(18) C(19) C(20) 0.3(3) ? . . . .
C(18) C(19) C(20) C(21) -0.8(3) ? . . . .
C(19) C(20) C(21) C(22) 0.3(3) ? . . . .
C(20) C(21) C(22) C(17) 0.8(3) ? . . . .
C(2) C(23) C(24) C(25) 176.33(17) ? . . . .
C(23) C(24) C(25) C(26) 176.72(18) ? . . . .
N(2) C(27) C(28) C(29) 172.44(19) ? . . . .
N(2) C(27) C(32) C(31) -173.23(19) ? . . . .
C(28) C(27) C(32) C(31) 0.3(3) ? . . . .
C(32) C(27) C(28) C(29) -0.9(3) ? . . . .
C(27) C(28) C(29) C(30) 0.6(3) ? . . . .
C(28) C(29) C(30) C(31) 0.4(3) ? . . . .
C(29) C(30) C(31) C(32) -1.1(3) ? . . . .
C(30) C(31) C(32) C(27) 0.7(3) ? . . . .
